data_4023567
loop_
_publ_author_name
'Roymon Joseph'
'Balaji Ramanujam'
'Amitabha Acharya'
'Anupam Khutia'
'Chebrolu P. Rao'

_publ_section_title
;
 Experimental and Computational Studies of Selective Recognition of
 Hg^2+^ by Amide Linked Lower Rim 1,3-Dibenzimidazole Derivative of
 Calix[4]arene: Species Characterization in Solution and that in the
 Isolated Complex, Including the Delineation of the Nanostructures
;
_journal_name_full 'Journal of Organic Chemistry'
_journal_page_first 5745
_journal_page_last 5758
_journal_paper_doi 10.1021/jo800073g
_journal_volume 73
_journal_year 2008
_chemical_formula_sum 'C78 H88 Cl6 N2 O6'
_chemical_formula_weight 1362.20
_chemical_name_systematic
;
 ?
;
_space_group_IT_number 2
_symmetry_cell_setting triclinic
_symmetry_space_group_name_Hall '-P 1'
_symmetry_space_group_name_H-M 'P -1'
_atom_sites_solution_hydrogens geom
_atom_sites_solution_primary direct
_atom_sites_solution_secondary difmap
_audit_creation_method SHELXL-97
_cell_angle_alpha 97.756(5)
_cell_angle_beta 99.898(5)
_cell_angle_gamma 96.042(5)
_cell_formula_units_Z 2
_cell_length_a 10.164(5)
_cell_length_b 16.251(5)
_cell_length_c 23.654(5)
_cell_measurement_reflns_used 9124
_cell_measurement_temperature 293(2)
_cell_measurement_theta_max 26.02
_cell_measurement_theta_min 1
_cell_volume 3781(2)
_computing_structure_refinement 'SHELXL-97 (Sheldrick, 1997)'
_diffrn_ambient_temperature 293(2)
_diffrn_measured_fraction_theta_full 0.983
_diffrn_measured_fraction_theta_max 0.983
_diffrn_radiation_monochromator graphite
_diffrn_radiation_source 'fine-focus sealed tube'
_diffrn_radiation_type MoK\a
_diffrn_radiation_wavelength 0.71069
_diffrn_reflns_av_R_equivalents 0.0369
_diffrn_reflns_av_sigmaI/netI 0.0719
_diffrn_reflns_limit_h_max 11
_diffrn_reflns_limit_h_min -11
_diffrn_reflns_limit_k_max 16
_diffrn_reflns_limit_k_min -18
_diffrn_reflns_limit_l_max 26
_diffrn_reflns_limit_l_min -24
_diffrn_reflns_number 17477
_diffrn_reflns_theta_full 23.25
_diffrn_reflns_theta_max 23.25
_diffrn_reflns_theta_min 3.63
_exptl_absorpt_coefficient_mu 0.278
_exptl_absorpt_correction_type none
_exptl_crystal_colour transparent
_exptl_crystal_density_diffrn 1.197
_exptl_crystal_density_method 'not measured'
_exptl_crystal_description plate
_exptl_crystal_F_000 1440
_exptl_crystal_size_max 0.38
_exptl_crystal_size_mid 0.50
_exptl_crystal_size_min 0.13
_refine_diff_density_max 0.570
_refine_diff_density_min -0.453
_refine_diff_density_rms 0.051
_refine_ls_extinction_method none
_refine_ls_goodness_of_fit_ref 1.026
_refine_ls_hydrogen_treatment mixed
_refine_ls_matrix_type full
_refine_ls_number_parameters 873
_refine_ls_number_reflns 10676
_refine_ls_number_restraints 0
_refine_ls_restrained_S_all 1.026
_refine_ls_R_factor_all 0.1313
_refine_ls_R_factor_gt 0.0736
_refine_ls_shift/su_max 0.000
_refine_ls_shift/su_mean 0.000
_refine_ls_structure_factor_coef Fsqd
_refine_ls_weighting_details 'calc w=1/[\s^2^(Fo^2^)+(0.1133P)^2^+1.8869P] where P=(Fo^2^+2Fc^2^)/3'
_refine_ls_weighting_scheme calc
_refine_ls_wR_factor_gt 0.1862
_refine_ls_wR_factor_ref 0.2255
_reflns_number_gt 6350
_reflns_number_total 10676
_reflns_threshold_expression >2sigma(I)
_cod_data_source_file jo800073g-File004.cif
_cod_data_source_block L2
_cod_depositor_comments
;
The following automatic conversions were performed:

'_exptl_absorpt_correction_type' tag value 'no' was replaced with
'none' value.

Automatic conversion script
Id: cif_fix_values 1646 2011-03-28 12:23:43Z adriana 
;
_cod_database_code 4023567

loop_
_symmetry_equiv_pos_as_xyz
'x, y, z'
'-x, -y, -z'

loop_
_atom_site_label
_atom_site_type_symbol
_atom_site_fract_x
_atom_site_fract_y
_atom_site_fract_z
_atom_site_U_iso_or_equiv
_atom_site_adp_type
_atom_site_occupancy
_atom_site_symmetry_multiplicity
_atom_site_calc_flag
_atom_site_refinement_flags
_atom_site_disorder_assembly
_atom_site_disorder_group
C1 C 0.8134(17) 0.1553(5) 0.8638(5) 0.263(8) Uani 1 1 d . . .
H1A H 0.8013 0.2121 0.8770 0.395 Uiso 1 1 calc R . .
H1B H 0.7584 0.1365 0.8260 0.395 Uiso 1 1 calc R . .
H1C H 0.9063 0.1527 0.8615 0.395 Uiso 1 1 calc R . .
C2 C 0.6281(13) 0.1098(7) 0.9028(8) 0.297(9) Uani 1 1 d . . .
H2A H 0.6192 0.1666 0.9174 0.446 Uiso 1 1 calc R . .
H2B H 0.5909 0.0729 0.9262 0.446 Uiso 1 1 calc R . .
H2C H 0.5805 0.0955 0.8634 0.446 Uiso 1 1 calc R . .
C3 C 0.8456(15) 0.1297(6) 0.9615(4) 0.264(8) Uani 1 1 d . . .
H3A H 0.8300 0.1861 0.9736 0.395 Uiso 1 1 calc R . .
H3B H 0.9401 0.1285 0.9621 0.395 Uiso 1 1 calc R . .
H3C H 0.8163 0.0943 0.9875 0.395 Uiso 1 1 calc R . .
C6 C 0.4021(6) -0.6052(8) 0.9304(3) 0.127(3) Uani 1 1 d . . .
H6 H 0.3573 -0.6107 0.9610 0.152 Uiso 1 1 calc R . .
C7 C 1.0019(14) -0.1252(6) 0.4798(4) 0.233(7) Uani 1 1 d . . .
H7A H 0.9102 -0.1256 0.4849 0.350 Uiso 1 1 calc R . .
H7B H 1.0109 -0.1067 0.4436 0.350 Uiso 1 1 calc R . .
H7C H 1.0600 -0.0877 0.5111 0.350 Uiso 1 1 calc R . .
C9 C 0.6498(3) -0.2577(2) 0.69271(16) 0.0437(9) Uani 1 1 d . . .
C10 C 1.2056(3) -0.1596(3) 0.73483(16) 0.0461(10) Uani 1 1 d . . .
C11 C 0.6776(3) -0.2593(2) 0.63703(16) 0.0454(10) Uani 1 1 d . . .
C13 C 0.6065(3) -0.1883(3) 0.72163(17) 0.0484(10) Uani 1 1 d . . .
C15 C 0.8962(4) -0.2763(3) 0.54474(17) 0.0533(10) Uani 1 1 d . . .
H15 H 0.8242 -0.2856 0.5135 0.064 Uiso 1 1 calc R . .
C16 C 0.8754(4) -0.2999(2) 0.59680(17) 0.0473(10) Uani 1 1 d . . .
C17 C 0.9390(4) -0.0975(3) 0.87227(16) 0.0515(10) Uani 1 1 d . . .
C18 C 0.5919(4) -0.1197(3) 0.69405(18) 0.0529(10) Uani 1 1 d . . .
H18 H 0.5622 -0.0733 0.7131 0.064 Uiso 1 1 calc R . .
C19 C 0.6200(4) -0.1169(3) 0.63855(17) 0.0520(10) Uani 1 1 d . . .
C20 C 1.1101(4) -0.2487(2) 0.63876(16) 0.0461(9) Uani 1 1 d . . .
C21 C 0.8312(4) -0.1528(3) 0.83805(16) 0.0483(10) Uani 1 1 d . . .
C22 C 0.4353(4) -0.5553(3) 0.71306(17) 0.0538(10) Uani 1 1 d . . .
H22A H 0.3971 -0.5084 0.6982 0.065 Uiso 1 1 calc R . .
H22B H 0.3721 -0.5811 0.7339 0.065 Uiso 1 1 calc R . .
C23 C 1.1650(3) -0.1732(2) 0.78676(16) 0.0453(9) Uani 1 1 d . . .
C24 C 0.5719(4) -0.3883(3) 0.71865(18) 0.0534(10) Uani 1 1 d . . .
H24A H 0.5491 -0.4192 0.6795 0.064 Uiso 1 1 calc R . .
H24B H 0.4925 -0.3659 0.7284 0.064 Uiso 1 1 calc R . .
C25 C 1.1374(4) -0.1082(3) 0.82523(17) 0.0491(10) Uani 1 1 d . . .
C26 C 0.6609(4) -0.1880(3) 0.61120(17) 0.0514(10) Uani 1 1 d . . .
H26 H 0.6780 -0.1882 0.5738 0.062 Uiso 1 1 calc R . .
C27 C 0.6235(4) -0.4443(3) 0.76155(18) 0.0519(10) Uani 1 1 d . . .
C28 C 1.1239(4) -0.2251(3) 0.58572(18) 0.0528(10) Uani 1 1 d . . .
H28 H 1.2070 -0.1983 0.5823 0.063 Uiso 1 1 calc R . .
C29 C 0.7366(4) -0.3312(3) 0.60635(18) 0.0521(10) Uani 1 1 d . . .
H29A H 0.7426 -0.3757 0.6298 0.063 Uiso 1 1 calc R . .
H29B H 0.6785 -0.3536 0.5693 0.063 Uiso 1 1 calc R . .
C30 C 0.9836(4) -0.2875(2) 0.64358(16) 0.0436(9) Uani 1 1 d . . .
C31 C 1.2415(4) -0.3772(3) 0.81744(18) 0.0555(11) Uani 1 1 d . . .
C32 C 0.7041(4) -0.1272(3) 0.82502(16) 0.0512(10) Uani 1 1 d . . .
C33 C 1.2204(4) -0.0783(3) 0.72350(18) 0.0553(11) Uani 1 1 d . . .
H33 H 1.2486 -0.0684 0.6894 0.066 Uiso 1 1 calc R . .
C34 C 1.0652(4) -0.3880(3) 0.92856(19) 0.0562(11) Uani 1 1 d . . .
C35 C 1.0201(4) -0.2392(3) 0.53706(18) 0.0541(10) Uani 1 1 d . . .
C36 C 1.0794(4) -0.1211(3) 0.87905(17) 0.0540(10) Uani 1 1 d . . .
H36A H 1.0774 -0.1793 0.8845 0.065 Uiso 1 1 calc R . .
H36B H 1.1360 -0.0869 0.9131 0.065 Uiso 1 1 calc R . .
C37 C 1.1949(4) -0.0107(3) 0.7609(2) 0.0596(11) Uani 1 1 d . . .
C38 C 1.2521(4) -0.2838(3) 0.83107(19) 0.0569(11) Uani 1 1 d . . .
H38A H 1.2506 -0.2673 0.8719 0.068 Uiso 1 1 calc R . .
H38B H 1.3365 -0.2585 0.8233 0.068 Uiso 1 1 calc R . .
C40 C 0.6139(4) -0.5794(3) 0.79277(19) 0.0604(11) Uani 1 1 d . . .
H40A H 0.7075 -0.5588 0.8095 0.072 Uiso 1 1 calc R . .
H40B H 0.6112 -0.6343 0.7703 0.072 Uiso 1 1 calc R . .
C41 C 1.0419(4) -0.3894(3) 0.86387(18) 0.0561(11) Uani 1 1 d . . .
H41A H 0.9552 -0.4220 0.8468 0.067 Uiso 1 1 calc R . .
H41B H 1.0373 -0.3326 0.8561 0.067 Uiso 1 1 calc R . .
C42 C 1.0291(4) -0.5611(3) 0.7785(2) 0.0646(12) Uani 1 1 d . . .
C43 C 1.2252(4) -0.2309(3) 0.69012(17) 0.0517(10) Uani 1 1 d . . .
H43A H 1.3086 -0.2169 0.6768 0.062 Uiso 1 1 calc R . .
H43B H 1.2327 -0.2809 0.7080 0.062 Uiso 1 1 calc R . .
C44 C 0.5896(4) -0.1838(3) 0.78462(17) 0.0548(11) Uani 1 1 d . . .
H44A H 0.5053 -0.1630 0.7889 0.066 Uiso 1 1 calc R . .
H44B H 0.5859 -0.2396 0.7951 0.066 Uiso 1 1 calc R . .
C45 C 0.4509(4) -0.6178(3) 0.66275(19) 0.0578(11) Uani 1 1 d . . .
C46 C 0.5382(4) -0.5882(3) 0.84064(18) 0.0584(11) Uani 1 1 d . . .
C47 C 1.1389(5) -0.5150(3) 0.8268(2) 0.0670(12) Uani 1 1 d . . .
H47A H 1.1264 -0.5344 0.8628 0.080 Uiso 1 1 calc R . .
H47B H 1.2249 -0.5294 0.8189 0.080 Uiso 1 1 calc R . .
C48 C 0.6888(5) -0.0452(3) 0.84771(19) 0.0636(12) Uani 1 1 d . . .
H48 H 0.6045 -0.0278 0.8388 0.076 Uiso 1 1 calc R . .
C49 C 0.9159(5) -0.0183(3) 0.89443(18) 0.0633(12) Uani 1 1 d . . .
H49 H 0.9870 0.0173 0.9186 0.076 Uiso 1 1 calc R . .
C50 C 0.6097(5) -0.0376(3) 0.6108(2) 0.0679(13) Uani 1 1 d . . .
C51 C 1.1548(4) -0.0275(3) 0.81134(18) 0.0566(11) Uani 1 1 d . . .
H51 H 1.1385 0.0169 0.8373 0.068 Uiso 1 1 calc R . .
C53 C 1.1917(5) -0.3829(3) 0.9622(2) 0.0722(13) Uani 1 1 d . . .
H53 H 1.2665 -0.3805 0.9444 0.087 Uiso 1 1 calc R . .
C54 C 1.0401(5) -0.2116(3) 0.47923(19) 0.0707(13) Uani 1 1 d . . .
C56 C 1.2083(6) 0.0776(3) 0.7458(2) 0.0826(15) Uani 1 1 d . . .
C57 C 0.7916(5) 0.0110(3) 0.8825(2) 0.0686(13) Uani 1 1 d . . .
C58 C 0.4841(6) -0.6645(4) 0.8497(2) 0.1019(19) Uani 1 1 d . . .
H58 H 0.4944 -0.7121 0.8250 0.122 Uiso 1 1 calc R . .
C59 C 0.5216(5) -0.5193(3) 0.8782(2) 0.0763(14) Uani 1 1 d . . .
H59 H 0.5569 -0.4663 0.8729 0.092 Uiso 1 1 calc R . .
C60 C 0.9692(5) -0.5245(4) 0.7337(2) 0.0851(15) Uani 1 1 d . . .
H60 H 0.9946 -0.4680 0.7332 0.102 Uiso 1 1 calc R . .
C61 C 0.7735(6) 0.1010(3) 0.9051(2) 0.0868(16) Uani 1 1 d . . .
C63 C 0.4205(6) -0.7014(4) 0.6626(3) 0.1037(19) Uani 1 1 d . . .
H63 H 0.3886 -0.7192 0.6941 0.124 Uiso 1 1 calc R . .
C64 C 0.9575(5) -0.3912(4) 0.9564(3) 0.0904(17) Uani 1 1 d . . .
H64 H 0.8706 -0.3950 0.9351 0.109 Uiso 1 1 calc R . .
C65 C 0.9862(6) -0.6451(4) 0.7790(3) 0.0912(16) Uani 1 1 d . . .
H65 H 1.0237 -0.6713 0.8093 0.109 Uiso 1 1 calc R . .
C66 C 0.4943(6) -0.5939(4) 0.6147(2) 0.0917(17) Uani 1 1 d . . .
H66 H 0.5135 -0.5373 0.6125 0.110 Uiso 1 1 calc R . .
C68 C 1.2105(6) -0.3814(4) 1.0215(2) 0.0891(16) Uani 1 1 d . . .
H68 H 1.2971 -0.3781 1.0430 0.107 Uiso 1 1 calc R . .
C69 C 0.4622(6) -0.0274(5) 0.5935(3) 0.134(3) Uani 1 1 d . . .
H69A H 0.4179 -0.0738 0.5645 0.201 Uiso 1 1 calc R . .
H69B H 0.4550 0.0239 0.5779 0.201 Uiso 1 1 calc R . .
H69C H 0.4203 -0.0260 0.6269 0.201 Uiso 1 1 calc R . .
C70 C 0.8317(7) -0.6524(6) 0.6900(3) 0.112(2) Uani 1 1 d . . .
H70 H 0.7663 -0.6830 0.6601 0.134 Uiso 1 1 calc R . .
C71 C 0.6777(9) 0.0386(4) 0.6544(3) 0.138(3) Uani 1 1 d . . .
H71A H 0.6392 0.0404 0.6888 0.207 Uiso 1 1 calc R . .
H71B H 0.6644 0.0885 0.6377 0.207 Uiso 1 1 calc R . .
H71C H 0.7724 0.0352 0.6642 0.207 Uiso 1 1 calc R . .
C72 C 0.8718(7) -0.5698(5) 0.6893(3) 0.1024(19) Uani 1 1 d . . .
H72 H 0.8334 -0.5440 0.6589 0.123 Uiso 1 1 calc R . .
C73 C 1.1037(9) -0.3847(4) 1.0484(3) 0.1035(19) Uani 1 1 d . . .
H73 H 1.1163 -0.3843 1.0884 0.124 Uiso 1 1 calc R . .
C74 C 0.5096(7) -0.6545(6) 0.5691(3) 0.119(2) Uani 1 1 d . . .
H74 H 0.5399 -0.6377 0.5370 0.143 Uiso 1 1 calc R . .
C75 C 0.4355(8) -0.7610(4) 0.6171(4) 0.127(2) Uani 1 1 d . . .
H75 H 0.4141 -0.8177 0.6184 0.153 Uiso 1 1 calc R . .
C76 C 0.4141(8) -0.6738(6) 0.8944(4) 0.141(3) Uani 1 1 d . . .
H76 H 0.3764 -0.7265 0.8992 0.169 Uiso 1 1 calc R . .
C77 C 0.6737(8) -0.0404(4) 0.5573(3) 0.132(3) Uani 1 1 d . . .
H77A H 0.6322 -0.0889 0.5296 0.198 Uiso 1 1 calc R . .
H77B H 0.7683 -0.0435 0.5681 0.198 Uiso 1 1 calc R . .
H77C H 0.6610 0.0092 0.5403 0.198 Uiso 1 1 calc R . .
C78 C 0.4549(7) -0.5266(5) 0.9230(3) 0.111(2) Uani 1 1 d . . .
H78 H 0.4451 -0.4793 0.9481 0.133 Uiso 1 1 calc R . .
C79 C 0.9779(8) -0.3886(5) 1.0168(3) 0.115(2) Uani 1 1 d . . .
H79 H 0.9044 -0.3897 1.0354 0.138 Uiso 1 1 calc R . .
C80 C 0.8876(7) -0.6897(4) 0.7344(4) 0.114(2) Uani 1 1 d . . .
H80 H 0.8595 -0.7459 0.7350 0.136 Uiso 1 1 calc R . .
C81 C 0.9512(9) -0.2685(6) 0.4284(3) 0.167(4) Uani 1 1 d . . .
H81A H 0.9749 -0.3243 0.4274 0.251 Uiso 1 1 calc R . .
H81B H 0.9634 -0.2486 0.3930 0.251 Uiso 1 1 calc R . .
H81C H 0.8587 -0.2690 0.4323 0.251 Uiso 1 1 calc R . .
C83 C 1.1807(7) -0.2109(6) 0.4707(3) 0.151(3) Uani 1 1 d . . .
H83A H 1.2056 -0.2663 0.4708 0.227 Uiso 1 1 calc R . .
H83B H 1.2392 -0.1730 0.5017 0.227 Uiso 1 1 calc R . .
H83C H 1.1887 -0.1931 0.4343 0.227 Uiso 1 1 calc R . .
C84 C 0.4811(7) -0.7365(6) 0.5709(3) 0.115(2) Uani 1 1 d . . .
H84 H 0.4927 -0.7762 0.5406 0.138 Uiso 1 1 calc R . .
C85 C 1.1745(13) 0.1416(4) 0.7902(4) 0.206(5) Uani 1 1 d . . .
H85A H 1.2178 0.1339 0.8282 0.309 Uiso 1 1 calc R . .
H85B H 1.0787 0.1357 0.7879 0.309 Uiso 1 1 calc R . .
H85C H 1.2053 0.1966 0.7832 0.309 Uiso 1 1 calc R . .
C86 C 1.3623(9) 0.1062(5) 0.7507(5) 0.183(4) Uani 1 1 d . . .
H86A H 1.4081 0.1069 0.7899 0.274 Uiso 1 1 calc R . .
H86B H 1.3751 0.1614 0.7406 0.274 Uiso 1 1 calc R . .
H86C H 1.3981 0.0678 0.7247 0.274 Uiso 1 1 calc R . .
C87 C 1.1501(15) 0.0797(5) 0.6861(4) 0.264(8) Uani 1 1 d . . .
H87A H 1.1801 0.0365 0.6614 0.396 Uiso 1 1 calc R . .
H87B H 1.1779 0.1333 0.6761 0.396 Uiso 1 1 calc R . .
H87C H 1.0537 0.0706 0.6810 0.396 Uiso 1 1 calc R . .
N1 N 0.5620(3) -0.5233(2) 0.75393(14) 0.0492(8) Uani 1 1 d . . .
N2 N 1.1447(3) -0.4242(2) 0.83512(14) 0.0546(9) Uani 1 1 d . . .
O1 O 0.7175(3) -0.4163(2) 0.80147(14) 0.0736(9) Uani 1 1 d . . .
O2 O 1.3236(3) -0.4085(2) 0.79144(16) 0.0877(11) Uani 1 1 d . . .
O3 O 1.1421(2) -0.25537(16) 0.79633(11) 0.0479(7) Uani 1 1 d . . .
O4 O 0.9586(3) -0.31520(19) 0.69308(14) 0.0567(8) Uani 1 1 d . . .
O5 O 0.8619(3) -0.2296(2) 0.81885(14) 0.0582(8) Uani 1 1 d . . .
O6 O 0.6794(2) -0.32280(16) 0.72331(11) 0.0517(7) Uani 1 1 d . . .
Cl1 Cl 0.64245(13) 0.37049(10) 0.42186(6) 0.0936(5) Uani 1 1 d . A 1
Cl2 Cl 0.84376(18) 0.47449(12) 0.38369(9) 0.1269(7) Uani 1 1 d . A 1
Cl3 Cl 0.8089(9) 0.4954(5) 0.5053(4) 0.176(4) Uani 0.75 1 d P A 1
Cl6 Cl 0.2752(10) 0.1335(7) 0.9698(3) 0.390(8) Uani 0.75 1 d P B 1
Cl5 Cl 0.5088(4) 0.1245(4) 1.05539(19) 0.2051(18) Uani 0.75 1 d P B 1
Cl4 Cl 0.3761(7) 0.2647(3) 1.0663(2) 0.222(2) Uani 0.75 1 d P B 1
C5 C 0.8030(5) 0.4288(3) 0.4419(2) 0.0774(14) Uani 1 1 d . . .
H5 H 0.8675 0.3893 0.4504 0.093 Uiso 1 1 calc R A 1
C4 C 0.3397(9) 0.1582(6) 1.0358(3) 0.152(3) Uani 1 1 d . . .
H4 H 0.2798 0.1309 1.0580 0.182 Uiso 1 1 calc R B 1
Cl5B Cl 0.2965(8) 0.1012(8) 0.9624(4) 0.103(3) Uani 0.25 1 d P B 2
Cl6B Cl 0.2115(12) 0.2334(7) 1.0241(6) 0.165(4) Uani 0.25 1 d P B 2
Cl4B Cl 0.4720(13) 0.2161(11) 1.0498(5) 0.197(5) Uani 0.25 1 d P B 2
Cl3B Cl 0.8223(16) 0.5120(11) 0.5007(8) 0.088(3) Uani 0.25 1 d P A 2
H5O H 0.795(5) -0.258(3) 0.799(2) 0.089(19) Uiso 1 1 d . . .
H4O H 1.012(5) -0.305(3) 0.723(2) 0.086(19) Uiso 1 1 d . . .

loop_
_atom_site_aniso_label
_atom_site_aniso_U_11
_atom_site_aniso_U_22
_atom_site_aniso_U_33
_atom_site_aniso_U_23
_atom_site_aniso_U_13
_atom_site_aniso_U_12
C1 0.57(3) 0.076(6) 0.219(11) 0.048(7) 0.218(15) 0.096(10)
C2 0.224(13) 0.144(9) 0.51(3) -0.108(12) 0.120(14) 0.068(8)
C3 0.47(2) 0.157(9) 0.124(7) -0.062(6) -0.071(10) 0.191(12)
C6 0.077(4) 0.232(11) 0.084(5) 0.073(6) 0.020(4) 0.007(5)
C7 0.485(19) 0.146(8) 0.172(9) 0.123(7) 0.196(11) 0.163(11)
C9 0.039(2) 0.044(3) 0.049(2) 0.017(2) 0.0073(17) -0.0006(17)
C10 0.039(2) 0.051(3) 0.046(2) 0.006(2) 0.0063(17) 0.0004(17)
C11 0.037(2) 0.050(3) 0.046(2) 0.010(2) 0.0039(17) -0.0039(17)
C13 0.035(2) 0.061(3) 0.052(3) 0.020(2) 0.0091(17) 0.0040(18)
C15 0.062(3) 0.051(3) 0.045(3) 0.003(2) 0.0083(19) 0.005(2)
C16 0.048(2) 0.044(2) 0.050(3) 0.0057(19) 0.0107(19) 0.0033(17)
C17 0.066(3) 0.053(3) 0.037(2) 0.005(2) 0.0139(19) 0.008(2)
C18 0.049(2) 0.057(3) 0.056(3) 0.012(2) 0.0122(19) 0.0117(19)
C19 0.047(2) 0.058(3) 0.052(3) 0.016(2) 0.0081(19) 0.0047(19)
C20 0.052(2) 0.040(2) 0.050(3) 0.0049(19) 0.0168(19) 0.0109(18)
C21 0.056(3) 0.049(3) 0.043(2) 0.007(2) 0.0171(19) 0.007(2)
C22 0.054(2) 0.050(3) 0.055(3) 0.008(2) 0.0101(19) -0.0025(19)
C23 0.040(2) 0.047(3) 0.047(2) 0.009(2) 0.0030(17) 0.0023(17)
C24 0.046(2) 0.056(3) 0.056(3) 0.017(2) 0.0035(18) -0.0028(19)
C25 0.045(2) 0.049(3) 0.048(2) 0.004(2) 0.0032(18) -0.0007(18)
C26 0.049(2) 0.060(3) 0.046(2) 0.014(2) 0.0093(18) 0.001(2)
C27 0.046(2) 0.060(3) 0.049(3) 0.013(2) 0.010(2) 0.001(2)
C28 0.055(2) 0.053(3) 0.055(3) 0.011(2) 0.025(2) 0.0052(19)
C29 0.051(2) 0.048(3) 0.053(3) 0.004(2) 0.0077(19) -0.0033(18)
C30 0.049(2) 0.042(2) 0.042(2) 0.0080(18) 0.0151(18) 0.0056(17)
C31 0.050(2) 0.065(3) 0.056(3) 0.016(2) 0.011(2) 0.020(2)
C32 0.054(2) 0.064(3) 0.041(2) 0.014(2) 0.0166(19) 0.011(2)
C33 0.054(2) 0.058(3) 0.055(3) 0.010(2) 0.0160(19) -0.001(2)
C34 0.056(3) 0.047(3) 0.069(3) 0.015(2) 0.016(2) 0.0102(19)
C35 0.065(3) 0.053(3) 0.048(3) 0.011(2) 0.020(2) 0.008(2)
C36 0.054(2) 0.060(3) 0.043(2) 0.004(2) 0.0025(18) 0.0033(19)
C37 0.060(3) 0.054(3) 0.066(3) 0.017(2) 0.014(2) 0.002(2)
C38 0.048(2) 0.066(3) 0.056(3) 0.018(2) 0.0016(19) 0.008(2)
C40 0.068(3) 0.051(3) 0.066(3) 0.017(2) 0.011(2) 0.017(2)
C41 0.045(2) 0.065(3) 0.060(3) 0.017(2) 0.0095(19) 0.0085(19)
C42 0.066(3) 0.066(4) 0.063(3) 0.003(3) 0.018(2) 0.013(2)
C43 0.045(2) 0.061(3) 0.052(3) 0.010(2) 0.0147(19) 0.0068(19)
C44 0.048(2) 0.071(3) 0.054(3) 0.020(2) 0.0200(19) 0.014(2)
C45 0.058(3) 0.053(3) 0.059(3) 0.006(2) 0.005(2) 0.005(2)
C46 0.065(3) 0.057(3) 0.051(3) 0.017(2) 0.000(2) 0.005(2)
C47 0.075(3) 0.056(3) 0.073(3) 0.014(2) 0.013(2) 0.016(2)
C48 0.075(3) 0.074(4) 0.054(3) 0.018(3) 0.026(2) 0.032(3)
C49 0.075(3) 0.065(3) 0.050(3) 0.007(2) 0.018(2) 0.005(2)
C50 0.084(3) 0.058(3) 0.067(3) 0.026(3) 0.016(2) 0.011(2)
C51 0.062(3) 0.047(3) 0.058(3) -0.001(2) 0.011(2) 0.002(2)
C53 0.068(3) 0.087(4) 0.064(3) 0.018(3) 0.012(2) 0.019(3)
C54 0.090(3) 0.081(4) 0.049(3) 0.024(3) 0.023(2) 0.012(3)
C56 0.109(4) 0.056(3) 0.090(4) 0.026(3) 0.031(3) 0.008(3)
C57 0.088(3) 0.064(3) 0.057(3) 0.004(2) 0.022(3) 0.017(3)
C58 0.137(5) 0.086(4) 0.069(4) 0.021(3) 0.005(3) -0.036(4)
C59 0.088(3) 0.081(4) 0.070(3) 0.029(3) 0.016(3) 0.033(3)
C60 0.095(4) 0.091(4) 0.063(3) 0.013(3) 0.006(3) -0.002(3)
C61 0.111(4) 0.070(4) 0.081(4) -0.005(3) 0.024(3) 0.030(3)
C63 0.136(5) 0.065(4) 0.107(5) -0.005(4) 0.038(4) -0.001(3)
C64 0.066(3) 0.120(5) 0.093(4) 0.018(3) 0.033(3) 0.016(3)
C65 0.105(4) 0.062(4) 0.106(5) 0.010(3) 0.018(4) 0.017(3)
C66 0.130(5) 0.074(4) 0.072(4) 0.002(3) 0.035(3) 0.002(3)
C68 0.104(4) 0.094(4) 0.066(4) 0.008(3) 0.002(3) 0.027(3)
C69 0.105(5) 0.135(6) 0.181(7) 0.098(6) 0.009(5) 0.042(4)
C70 0.097(5) 0.123(7) 0.099(5) -0.024(5) 0.008(4) 0.012(4)
C71 0.213(8) 0.068(4) 0.124(6) 0.039(4) 0.007(5) -0.020(5)
C72 0.112(5) 0.123(6) 0.068(4) 0.011(4) 0.010(3) 0.016(4)
C73 0.148(6) 0.101(5) 0.067(4) 0.013(3) 0.027(4) 0.030(4)
C74 0.123(5) 0.154(8) 0.077(5) -0.009(5) 0.038(4) 0.012(5)
C75 0.153(7) 0.074(5) 0.145(7) -0.020(5) 0.036(6) 0.009(4)
C76 0.153(7) 0.157(8) 0.095(6) 0.053(5) 0.003(5) -0.070(6)
C77 0.218(8) 0.097(5) 0.124(6) 0.073(4) 0.092(5) 0.049(5)
C78 0.119(5) 0.165(7) 0.074(4) 0.041(4) 0.036(4) 0.077(5)
C79 0.124(6) 0.147(6) 0.092(5) 0.021(4) 0.062(4) 0.026(4)
C80 0.110(5) 0.065(4) 0.148(7) -0.024(5) 0.016(5) -0.004(4)
C81 0.184(8) 0.238(10) 0.060(4) 0.025(5) 0.024(4) -0.062(7)
C83 0.120(5) 0.271(11) 0.079(4) 0.067(6) 0.039(4) 0.010(6)
C84 0.110(5) 0.109(6) 0.106(6) -0.045(5) 0.007(4) 0.022(4)
C85 0.403(16) 0.063(5) 0.216(10) 0.055(6) 0.181(11) 0.079(7)
C86 0.170(8) 0.086(6) 0.299(12) 0.058(7) 0.069(8) -0.028(5)
C87 0.47(2) 0.080(6) 0.181(10) 0.062(6) -0.131(11) 0.005(8)
N1 0.0512(19) 0.045(2) 0.051(2) 0.0141(16) 0.0047(15) 0.0031(16)
N2 0.053(2) 0.055(2) 0.060(2) 0.0154(18) 0.0107(16) 0.0126(17)
O1 0.0632(19) 0.076(2) 0.072(2) 0.0273(18) -0.0127(17) -0.0115(16)
O2 0.089(2) 0.097(3) 0.101(3) 0.034(2) 0.051(2) 0.040(2)
O3 0.0442(14) 0.0438(17) 0.0534(16) 0.0120(13) 0.0017(12) 0.0024(11)
O4 0.0507(17) 0.072(2) 0.0460(19) 0.0176(16) 0.0069(15) -0.0064(14)
O5 0.0480(17) 0.054(2) 0.069(2) 0.0007(16) 0.0050(15) 0.0094(15)
O6 0.0417(14) 0.0509(17) 0.0636(18) 0.0228(14) 0.0078(12) -0.0028(12)
Cl1 0.0729(8) 0.1086(12) 0.0925(10) 0.0056(8) 0.0037(7) 0.0141(7)
Cl2 0.1180(13) 0.1319(16) 0.1440(16) 0.0613(13) 0.0248(11) 0.0251(11)
Cl3 0.174(5) 0.160(6) 0.157(5) -0.083(4) 0.022(3) 0.002(3)
Cl6 0.394(10) 0.556(16) 0.124(5) 0.102(7) -0.048(5) -0.279(11)
Cl5 0.136(3) 0.262(5) 0.206(4) -0.020(4) 0.063(3) -0.004(3)
Cl4 0.303(6) 0.171(4) 0.214(4) 0.078(4) 0.053(5) 0.064(4)
C5 0.077(3) 0.073(4) 0.075(3) -0.002(3) -0.001(2) 0.020(3)
C4 0.176(8) 0.189(9) 0.090(5) 0.051(5) 0.037(5) -0.038(7)
Cl5B 0.068(4) 0.159(7) 0.066(5) -0.025(4) 0.020(3) -0.011(4)
Cl6B 0.186(9) 0.163(9) 0.202(10) 0.106(8) 0.097(8) 0.074(7)
Cl4B 0.143(8) 0.195(13) 0.191(11) -0.025(10) -0.050(8) -0.050(9)
Cl3B 0.089(6) 0.073(5) 0.087(7) -0.028(5) -0.002(5) 0.026(4)

loop_
_atom_type_symbol
_atom_type_description
_atom_type_scat_dispersion_real
_atom_type_scat_dispersion_imag
_atom_type_scat_source
C C 0.0033 0.0016 'International Tables Vol C Tables 4.2.6.8 and 6.1.1.4'
H H 0.0000 0.0000 'International Tables Vol C Tables 4.2.6.8 and 6.1.1.4'
N N 0.0061 0.0033 'International Tables Vol C Tables 4.2.6.8 and 6.1.1.4'
O O 0.0106 0.0060 'International Tables Vol C Tables 4.2.6.8 and 6.1.1.4'
Cl Cl 0.1484 0.1585 'International Tables Vol C Tables 4.2.6.8 and 6.1.1.4'

loop_
_geom_angle_atom_site_label_1
_geom_angle_atom_site_label_2
_geom_angle_atom_site_label_3
_geom_angle
_geom_angle_site_symmetry_1
_geom_angle_site_symmetry_3
_geom_angle_publ_flag
C76 C6 C78 121.5(7) . . ?
O6 C9 C11 119.8(3) . . ?
O6 C9 C13 118.1(3) . . ?
C11 C9 C13 121.8(3) . . ?
C33 C10 C23 117.8(4) . . ?
C33 C10 C43 120.0(3) . . ?
C23 C10 C43 122.2(4) . . ?
C9 C11 C26 117.2(4) . . ?
C9 C11 C29 123.0(3) . . ?
C26 C11 C29 119.6(3) . . ?
C18 C13 C9 118.4(4) . . ?
C18 C13 C44 119.9(4) . . ?
C9 C13 C44 121.3(3) . . ?
C16 C15 C35 122.8(4) . . ?
C15 C16 C30 119.0(3) . . ?
C15 C16 C29 121.9(3) . . ?
C30 C16 C29 118.8(3) . . ?
C49 C17 C21 118.7(4) . . ?
C49 C17 C36 121.0(4) . . ?
C21 C17 C36 120.0(4) . . ?
C13 C18 C19 122.6(4) . . ?
C26 C19 C18 116.8(4) . . ?
C26 C19 C50 122.4(4) . . ?
C18 C19 C50 120.8(4) . . ?
C28 C20 C30 117.5(4) . . ?
C28 C20 C43 121.5(3) . . ?
C30 C20 C43 121.0(3) . . ?
O5 C21 C32 124.7(4) . . ?
O5 C21 C17 115.0(4) . . ?
C32 C21 C17 120.3(4) . . ?
N1 C22 C45 113.9(3) . . ?
C25 C23 O3 120.5(3) . . ?
C25 C23 C10 121.7(4) . . ?
O3 C23 C10 117.6(3) . . ?
O6 C24 C27 105.3(3) . . ?
C23 C25 C51 117.7(4) . . ?
C23 C25 C36 123.4(4) . . ?
C51 C25 C36 118.7(4) . . ?
C19 C26 C11 123.1(4) . . ?
O1 C27 N1 122.8(4) . . ?
O1 C27 C24 119.5(4) . . ?
N1 C27 C24 117.7(4) . . ?
C20 C28 C35 123.8(4) . . ?
C16 C29 C11 109.6(3) . . ?
O4 C30 C16 116.4(3) . . ?
O4 C30 C20 122.8(3) . . ?
C16 C30 C20 120.7(3) . . ?
O2 C31 N2 122.0(4) . . ?
O2 C31 C38 119.1(4) . . ?
N2 C31 C38 118.9(4) . . ?
C21 C32 C48 117.9(4) . . ?
C21 C32 C44 120.9(4) . . ?
C48 C32 C44 121.0(4) . . ?
C10 C33 C37 122.9(4) . . ?
C64 C34 C53 117.4(5) . . ?
C64 C34 C41 119.7(4) . . ?
C53 C34 C41 122.9(4) . . ?
C15 C35 C28 116.2(4) . . ?
C15 C35 C54 121.9(4) . . ?
C28 C35 C54 121.9(4) . . ?
C17 C36 C25 109.8(3) . . ?
C51 C37 C33 117.1(4) . . ?
C51 C37 C56 121.8(4) . . ?
C33 C37 C56 121.1(4) . . ?
O3 C38 C31 109.6(3) . . ?
N1 C40 C46 113.8(3) . . ?
N2 C41 C34 114.9(3) . . ?
C60 C42 C65 118.0(5) . . ?
C60 C42 C47 123.2(5) . . ?
C65 C42 C47 118.8(5) . . ?
C20 C43 C10 111.8(3) . . ?
C32 C44 C13 111.4(3) . . ?
C63 C45 C66 117.2(5) . . ?
C63 C45 C22 120.8(4) . . ?
C66 C45 C22 122.1(4) . . ?
C58 C46 C59 117.2(5) . . ?
C58 C46 C40 121.6(5) . . ?
C59 C46 C40 121.1(4) . . ?
N2 C47 C42 114.8(4) . . ?
C57 C48 C32 123.8(4) . . ?
C17 C49 C57 123.5(4) . . ?
C69 C50 C77 108.7(5) . . ?
C69 C50 C71 108.0(5) . . ?
C77 C50 C71 108.8(5) . . ?
C69 C50 C19 109.0(4) . . ?
C77 C50 C19 112.3(4) . . ?
C71 C50 C19 110.0(4) . . ?
C37 C51 C25 122.9(4) . . ?
C68 C53 C34 121.9(5) . . ?
C83 C54 C7 109.4(7) . . ?
C83 C54 C81 107.8(6) . . ?
C7 C54 C81 108.6(7) . . ?
C83 C54 C35 112.3(4) . . ?
C7 C54 C35 107.5(4) . . ?
C81 C54 C35 111.3(4) . . ?
C87 C56 C85 116.8(7) . . ?
C87 C56 C37 112.3(5) . . ?
C85 C56 C37 113.7(5) . . ?
C87 C56 C86 104.7(8) . . ?
C85 C56 C86 101.0(7) . . ?
C37 C56 C86 106.7(5) . . ?
C48 C57 C49 115.8(4) . . ?
C48 C57 C61 122.8(5) . . ?
C49 C57 C61 121.4(5) . . ?
C46 C58 C76 122.3(7) . . ?
C78 C59 C46 121.8(6) . . ?
C42 C60 C72 121.3(6) . . ?
C3 C61 C1 111.2(10) . . ?
C3 C61 C2 109.7(9) . . ?
C1 C61 C2 103.3(9) . . ?
C3 C61 C57 113.0(5) . . ?
C1 C61 C57 108.3(5) . . ?
C2 C61 C57 111.0(6) . . ?
C45 C63 C75 122.2(6) . . ?
C34 C64 C79 120.3(5) . . ?
C80 C65 C42 120.2(6) . . ?
C45 C66 C74 120.2(6) . . ?
C73 C68 C53 120.3(5) . . ?
C80 C70 C72 119.8(6) . . ?
C70 C72 C60 120.0(6) . . ?
C68 C73 C79 119.4(6) . . ?
C84 C74 C66 121.0(6) . . ?
C84 C75 C63 119.9(7) . . ?
C6 C76 C58 118.4(7) . . ?
C59 C78 C6 118.8(7) . . ?
C73 C79 C64 120.8(5) . . ?
C70 C80 C65 120.6(6) . . ?
C74 C84 C75 119.5(6) . . ?
C27 N1 C40 118.7(3) . . ?
C27 N1 C22 124.4(3) . . ?
C40 N1 C22 116.5(3) . . ?
C31 N2 C47 120.1(3) . . ?
C31 N2 C41 123.6(4) . . ?
C47 N2 C41 116.3(3) . . ?
C23 O3 C38 115.1(3) . . ?
C9 O6 C24 115.7(3) . . ?
Cl3 C5 Cl2 116.5(5) . . ?
Cl3 C5 Cl1 108.6(4) . . ?
Cl2 C5 Cl1 109.9(3) . . ?
Cl3 C5 Cl3B 10.6(10) . . ?
Cl2 C5 Cl3B 105.9(7) . . ?
Cl1 C5 Cl3B 115.5(7) . . ?
Cl4B C4 Cl6 116.0(7) . . ?
Cl4B C4 Cl4 49.7(7) . . ?
Cl6 C4 Cl4 119.3(7) . . ?
Cl4B C4 Cl5B 115.3(8) . . ?
Cl6 C4 Cl5B 18.8(7) . . ?
Cl4 C4 Cl5B 134.7(6) . . ?
Cl4B C4 Cl5 55.0(8) . . ?
Cl6 C4 Cl5 113.7(7) . . ?
Cl4 C4 Cl5 100.0(5) . . ?
Cl5B C4 Cl5 97.4(6) . . ?
Cl4B C4 Cl6B 102.5(10) . . ?
Cl6 C4 Cl6B 76.6(7) . . ?
Cl4 C4 Cl6B 58.2(6) . . ?
Cl5B C4 Cl6B 95.2(7) . . ?
Cl5 C4 Cl6B 157.4(7) . . ?

loop_
_geom_bond_atom_site_label_1
_geom_bond_atom_site_label_2
_geom_bond_distance
_geom_bond_site_symmetry_2
_geom_bond_publ_flag
C1 C61 1.480(10) . ?
C2 C61 1.493(12) . ?
C3 C61 1.400(10) . ?
C6 C76 1.338(11) . ?
C6 C78 1.378(10) . ?
C7 C54 1.494(9) . ?
C9 O6 1.390(4) . ?
C9 C11 1.391(5) . ?
C9 C13 1.391(5) . ?
C10 C33 1.381(5) . ?
C10 C23 1.398(5) . ?
C10 C43 1.514(5) . ?
C11 C26 1.393(5) . ?
C11 C29 1.523(5) . ?
C13 C18 1.374(5) . ?
C13 C44 1.522(5) . ?
C15 C16 1.381(5) . ?
C15 C35 1.390(6) . ?
C16 C30 1.396(5) . ?
C16 C29 1.513(5) . ?
C17 C49 1.382(6) . ?
C17 C21 1.398(6) . ?
C17 C36 1.504(5) . ?
C18 C19 1.396(5) . ?
C19 C26 1.386(6) . ?
C19 C50 1.529(6) . ?
C20 C28 1.386(5) . ?
C20 C30 1.401(5) . ?
C20 C43 1.508(5) . ?
C21 O5 1.355(5) . ?
C21 C32 1.397(5) . ?
C22 N1 1.469(5) . ?
C22 C45 1.499(6) . ?
C23 C25 1.383(5) . ?
C23 O3 1.387(4) . ?
C24 O6 1.422(4) . ?
C24 C27 1.517(5) . ?
C25 C51 1.396(6) . ?
C25 C36 1.522(5) . ?
C27 O1 1.222(5) . ?
C27 N1 1.342(5) . ?
C28 C35 1.396(6) . ?
C30 O4 1.363(4) . ?
C31 O2 1.230(5) . ?
C31 N2 1.341(5) . ?
C31 C38 1.497(6) . ?
C32 C48 1.401(6) . ?
C32 C44 1.506(6) . ?
C33 C37 1.391(6) . ?
C34 C64 1.370(6) . ?
C34 C53 1.380(6) . ?
C34 C41 1.504(6) . ?
C35 C54 1.535(6) . ?
C37 C51 1.377(6) . ?
C37 C56 1.523(6) . ?
C38 O3 1.426(4) . ?
C40 N1 1.454(5) . ?
C40 C46 1.489(6) . ?
C41 N2 1.462(5) . ?
C42 C60 1.367(7) . ?
C42 C65 1.391(7) . ?
C42 C47 1.505(6) . ?
C45 C63 1.359(7) . ?
C45 C66 1.376(6) . ?
C46 C58 1.361(7) . ?
C46 C59 1.377(6) . ?
C47 N2 1.456(5) . ?
C48 C57 1.380(7) . ?
C49 C57 1.394(6) . ?
C50 C69 1.517(7) . ?
C50 C77 1.517(7) . ?
C50 C71 1.517(8) . ?
C53 C68 1.378(7) . ?
C54 C83 1.476(8) . ?
C54 C81 1.507(8) . ?
C56 C87 1.439(10) . ?
C56 C85 1.485(9) . ?
C56 C86 1.565(9) . ?
C57 C61 1.529(7) . ?
C58 C76 1.389(10) . ?
C59 C78 1.365(8) . ?
C60 C72 1.381(8) . ?
C63 C75 1.389(9) . ?
C64 C79 1.403(8) . ?
C65 C80 1.386(9) . ?
C66 C74 1.400(8) . ?
C68 C73 1.350(8) . ?
C70 C80 1.354(9) . ?
C70 C72 1.364(9) . ?
C73 C79 1.356(9) . ?
C74 C84 1.342(9) . ?
C75 C84 1.347(10) . ?
Cl1 C5 1.753(5) . ?
Cl2 C5 1.740(5) . ?
Cl3 C5 1.714(9) . ?
Cl6 C4 1.566(10) . ?
Cl5 C4 1.861(11) . ?
Cl4 C4 1.757(10) . ?
C5 Cl3B 1.772(18) . ?
C4 Cl4B 1.515(12) . ?
C4 Cl5B 1.811(12) . ?
C4 Cl6B 1.889(13) . ?

loop_
_geom_torsion_atom_site_label_1
_geom_torsion_atom_site_label_2
_geom_torsion_atom_site_label_3
_geom_torsion_atom_site_label_4
_geom_torsion
_geom_torsion_site_symmetry_1
_geom_torsion_site_symmetry_2
_geom_torsion_site_symmetry_3
_geom_torsion_site_symmetry_4
_geom_torsion_publ_flag
O6 C9 C11 C26 -172.5(3) . . . . ?
C13 C9 C11 C26 0.3(5) . . . . ?
O6 C9 C11 C29 1.7(5) . . . . ?
C13 C9 C11 C29 174.5(3) . . . . ?
O6 C9 C13 C18 172.6(3) . . . . ?
C11 C9 C13 C18 -0.4(5) . . . . ?
O6 C9 C13 C44 -1.0(5) . . . . ?
C11 C9 C13 C44 -173.9(3) . . . . ?
C35 C15 C16 C30 -1.2(6) . . . . ?
C35 C15 C16 C29 173.0(4) . . . . ?
C9 C13 C18 C19 -0.6(6) . . . . ?
C44 C13 C18 C19 173.0(3) . . . . ?
C13 C18 C19 C26 1.5(6) . . . . ?
C13 C18 C19 C50 -176.7(4) . . . . ?
C49 C17 C21 O5 -179.0(3) . . . . ?
C36 C17 C21 O5 7.6(5) . . . . ?
C49 C17 C21 C32 2.2(5) . . . . ?
C36 C17 C21 C32 -171.2(3) . . . . ?
C33 C10 C23 C25 1.4(5) . . . . ?
C43 C10 C23 C25 -174.9(3) . . . . ?
C33 C10 C23 O3 176.0(3) . . . . ?
C43 C10 C23 O3 -0.3(5) . . . . ?
O3 C23 C25 C51 -176.1(3) . . . . ?
C10 C23 C25 C51 -1.7(5) . . . . ?
O3 C23 C25 C36 -0.9(5) . . . . ?
C10 C23 C25 C36 173.5(3) . . . . ?
C18 C19 C26 C11 -1.6(6) . . . . ?
C50 C19 C26 C11 176.6(4) . . . . ?
C9 C11 C26 C19 0.8(5) . . . . ?
C29 C11 C26 C19 -173.7(3) . . . . ?
O6 C24 C27 O1 21.0(5) . . . . ?
O6 C24 C27 N1 -159.6(3) . . . . ?
C30 C20 C28 C35 -1.3(6) . . . . ?
C43 C20 C28 C35 -179.3(4) . . . . ?
C15 C16 C29 C11 -96.8(4) . . . . ?
C30 C16 C29 C11 77.4(4) . . . . ?
C9 C11 C29 C16 -115.2(4) . . . . ?
C26 C11 C29 C16 58.9(4) . . . . ?
C15 C16 C30 O4 -177.3(3) . . . . ?
C29 C16 C30 O4 8.3(5) . . . . ?
C15 C16 C30 C20 2.6(6) . . . . ?
C29 C16 C30 C20 -171.8(3) . . . . ?
C28 C20 C30 O4 178.5(3) . . . . ?
C43 C20 C30 O4 -3.5(6) . . . . ?
C28 C20 C30 C16 -1.4(5) . . . . ?
C43 C20 C30 C16 176.6(4) . . . . ?
O5 C21 C32 C48 -179.3(4) . . . . ?
C17 C21 C32 C48 -0.6(5) . . . . ?
O5 C21 C32 C44 -3.3(6) . . . . ?
C17 C21 C32 C44 175.4(3) . . . . ?
C23 C10 C33 C37 -1.0(6) . . . . ?
C43 C10 C33 C37 175.5(4) . . . . ?
C16 C15 C35 C28 -1.3(6) . . . . ?
C16 C15 C35 C54 -178.5(4) . . . . ?
C20 C28 C35 C15 2.6(6) . . . . ?
C20 C28 C35 C54 179.8(4) . . . . ?
C49 C17 C36 C25 -94.8(4) . . . . ?
C21 C17 C36 C25 78.5(5) . . . . ?
C23 C25 C36 C17 -112.8(4) . . . . ?
C51 C25 C36 C17 62.3(5) . . . . ?
C10 C33 C37 C51 0.7(6) . . . . ?
C10 C33 C37 C56 -178.1(4) . . . . ?
O2 C31 C38 O3 110.0(4) . . . . ?
N2 C31 C38 O3 -71.4(5) . . . . ?
C64 C34 C41 N2 -152.8(4) . . . . ?
C53 C34 C41 N2 27.7(6) . . . . ?
C28 C20 C43 C10 105.3(4) . . . . ?
C30 C20 C43 C10 -72.6(5) . . . . ?
C33 C10 C43 C20 -72.5(4) . . . . ?
C23 C10 C43 C20 103.8(4) . . . . ?
C21 C32 C44 C13 -74.7(5) . . . . ?
C48 C32 C44 C13 101.2(4) . . . . ?
C18 C13 C44 C32 -69.8(4) . . . . ?
C9 C13 C44 C32 103.6(4) . . . . ?
N1 C22 C45 C63 99.6(5) . . . . ?
N1 C22 C45 C66 -81.3(5) . . . . ?
N1 C40 C46 C58 124.8(5) . . . . ?
N1 C40 C46 C59 -56.1(6) . . . . ?
C60 C42 C47 N2 21.2(6) . . . . ?
C65 C42 C47 N2 -159.0(4) . . . . ?
C21 C32 C48 C57 -0.6(6) . . . . ?
C44 C32 C48 C57 -176.6(4) . . . . ?
C21 C17 C49 C57 -2.8(6) . . . . ?
C36 C17 C49 C57 170.5(4) . . . . ?
C26 C19 C50 C69 109.4(5) . . . . ?
C18 C19 C50 C69 -72.5(6) . . . . ?
C26 C19 C50 C77 -11.0(6) . . . . ?
C18 C19 C50 C77 167.1(5) . . . . ?
C26 C19 C50 C71 -132.3(5) . . . . ?
C18 C19 C50 C71 45.8(6) . . . . ?
C33 C37 C51 C25 -1.0(6) . . . . ?
C56 C37 C51 C25 177.8(4) . . . . ?
C23 C25 C51 C37 1.5(6) . . . . ?
C36 C25 C51 C37 -174.0(4) . . . . ?
C64 C34 C53 C68 0.2(7) . . . . ?
C41 C34 C53 C68 179.8(5) . . . . ?
C15 C35 C54 C83 -153.7(5) . . . . ?
C28 C35 C54 C83 29.3(7) . . . . ?
C15 C35 C54 C7 85.9(7) . . . . ?
C28 C35 C54 C7 -91.1(7) . . . . ?
C15 C35 C54 C81 -32.8(7) . . . . ?
C28 C35 C54 C81 150.2(6) . . . . ?
C51 C37 C56 C87 -135.2(8) . . . . ?
C33 C37 C56 C87 43.5(9) . . . . ?
C51 C37 C56 C85 0.1(8) . . . . ?
C33 C37 C56 C85 178.9(7) . . . . ?
C51 C37 C56 C86 110.6(6) . . . . ?
C33 C37 C56 C86 -70.7(7) . . . . ?
C32 C48 C57 C49 0.0(6) . . . . ?
C32 C48 C57 C61 177.9(4) . . . . ?
C17 C49 C57 C48 1.7(6) . . . . ?
C17 C49 C57 C61 -176.2(4) . . . . ?
C59 C46 C58 C76 0.4(8) . . . . ?
C40 C46 C58 C76 179.5(6) . . . . ?
C58 C46 C59 C78 0.5(7) . . . . ?
C40 C46 C59 C78 -178.6(4) . . . . ?
C65 C42 C60 C72 -1.9(8) . . . . ?
C47 C42 C60 C72 177.9(5) . . . . ?
C48 C57 C61 C3 143.4(9) . . . . ?
C49 C57 C61 C3 -38.8(10) . . . . ?
C48 C57 C61 C1 -93.0(9) . . . . ?
C49 C57 C61 C1 84.8(9) . . . . ?
C48 C57 C61 C2 19.8(10) . . . . ?
C49 C57 C61 C2 -162.5(8) . . . . ?
C66 C45 C63 C75 1.7(9) . . . . ?
C22 C45 C63 C75 -179.2(6) . . . . ?
C53 C34 C64 C79 0.5(8) . . . . ?
C41 C34 C64 C79 -179.1(5) . . . . ?
C60 C42 C65 C80 1.3(8) . . . . ?
C47 C42 C65 C80 -178.4(5) . . . . ?
C63 C45 C66 C74 -1.9(8) . . . . ?
C22 C45 C66 C74 178.9(5) . . . . ?
C34 C53 C68 C73 -0.1(8) . . . . ?
C80 C70 C72 C60 0.1(10) . . . . ?
C42 C60 C72 C70 1.2(9) . . . . ?
C53 C68 C73 C79 -0.7(10) . . . . ?
C45 C66 C74 C84 0.7(10) . . . . ?
C45 C63 C75 C84 -0.2(11) . . . . ?
C78 C6 C76 C58 1.5(12) . . . . ?
C46 C58 C76 C6 -1.4(11) . . . . ?
C46 C59 C78 C6 -0.4(8) . . . . ?
C76 C6 C78 C59 -0.6(11) . . . . ?
C68 C73 C79 C64 1.4(11) . . . . ?
C34 C64 C79 C73 -1.3(10) . . . . ?
C72 C70 C80 C65 -0.7(10) . . . . ?
C42 C65 C80 C70 -0.1(9) . . . . ?
C66 C74 C84 C75 0.8(11) . . . . ?
C63 C75 C84 C74 -1.1(12) . . . . ?
O1 C27 N1 C40 -3.6(6) . . . . ?
C24 C27 N1 C40 177.0(3) . . . . ?
O1 C27 N1 C22 169.1(4) . . . . ?
C24 C27 N1 C22 -10.4(5) . . . . ?
C46 C40 N1 C27 99.0(4) . . . . ?
C46 C40 N1 C22 -74.2(5) . . . . ?
C45 C22 N1 C27 111.7(4) . . . . ?
C45 C22 N1 C40 -75.5(4) . . . . ?
O2 C31 N2 C47 3.7(6) . . . . ?
C38 C31 N2 C47 -174.8(4) . . . . ?
O2 C31 N2 C41 -177.3(4) . . . . ?
C38 C31 N2 C41 4.2(6) . . . . ?
C42 C47 N2 C31 -105.1(4) . . . . ?
C42 C47 N2 C41 75.8(5) . . . . ?
C34 C41 N2 C31 -102.9(4) . . . . ?
C34 C41 N2 C47 76.2(5) . . . . ?
C25 C23 O3 C38 -88.6(4) . . . . ?
C10 C23 O3 C38 96.7(4) . . . . ?
C31 C38 O3 C23 -155.4(3) . . . . ?
C11 C9 O6 C24 -94.2(4) . . . . ?
C13 C9 O6 C24 92.8(4) . . . . ?
C27 C24 O6 C9 -172.7(3) . . . . ?
